data_4037714
loop_
_publ_author_name
'Kotha, Sambasivarao'
'Keesari, Ramakrishna Reddy'
'Fatma, Ambareen'
'Gunta, Rama'

_publ_section_title
;
 Synthetic Strategies to Diverse Polyquinanes via Olefin Metathesis:
 Access to the Basic Core of Crinipellin, Presilphiperfolanol and Cucumin.
;
_journal_name_full 'The Journal of organic chemistry'
_journal_paper_doi 10.1021/acs.joc.9b02829
_journal_year 2019
_chemical_absolute_configuration unk
_chemical_formula_moiety 'C18 H20 O'
_chemical_formula_sum 'C18 H20 O'
_chemical_formula_weight 252.34
_space_group_crystal_system monoclinic
_space_group_IT_number 4
_space_group_name_Hall 'P 2yb'
_space_group_name_H-M_alt 'P 1 21 1'
_atom_sites_solution_hydrogens geom
_atom_sites_solution_primary iterative
_audit_creation_date 2019-09-13
_audit_creation_method
;
Olex2 1.3-ac4
(compiled 2019.04.23 svn.r3594 for Rigaku Oxford Diffraction, GUI svn.r5739)
;
_cell_angle_alpha 90
_cell_angle_beta 98.527(3)
_cell_angle_gamma 90
_cell_formula_units_Z 2
_cell_length_a 6.5760(2)
_cell_length_b 10.0588(3)
_cell_length_c 10.2181(4)
_cell_measurement_reflns_used 7528
_cell_measurement_temperature 150
_cell_measurement_theta_max 31.1170
_cell_measurement_theta_min 2.8300
_cell_volume 668.42(4)
_computing_cell_refinement 'CrysAlisPro 1.171.39.46 (Rigaku OD, 2018)'
_computing_data_collection 'CrysAlisPro 1.171.39.46 (Rigaku OD, 2018)'
_computing_data_reduction 'CrysAlisPro 1.171.39.46 (Rigaku OD, 2018)'
_computing_molecular_graphics 'Olex2 (Dolomanov et al., 2009)'
_computing_publication_material 'Olex2 (Dolomanov et al., 2009)'
_computing_structure_refinement 'ShelXL (Sheldrick, 2015)'
_computing_structure_solution
;
Superflip (Palatinus & Chapuis, 2007;Palatinus & van der Lee, 2008;
Palatinus et al., 2012)
;
_diffrn_ambient_temperature 150
_diffrn_detector 'CCD plate'
_diffrn_measured_fraction_theta_full 0.998
_diffrn_measured_fraction_theta_max 0.998
_diffrn_measurement_details
;
List of Runs (angles in degrees, time in seconds):

  # Type    Start    End  Width  t~exp~   \w     \q     \k     \f   Frames
--------------------------------------------------------------------------
  1  \w    -94.00  70.00   0.50    8.00    --  -20.00   0.00-180.00  328
  2  \w    -63.00  19.00   0.50    8.00    --  -20.00 -72.00 108.00  164
  3  \w    -78.00 -48.00   0.50    8.00    --  -20.00 -72.00-108.00   60
  4  \w   -110.00  70.00   0.50    8.00    --  -20.00   0.00-108.00  360
  5  \w    -59.00   0.50   0.50    8.00    --  -20.00  72.00-180.00  119
  6  \w    -27.00   3.00   0.50    8.00    --  -20.00 -72.00  36.00   60
  7  \w   -110.00 -14.50   0.50    8.00    --  -20.00   0.00 108.00  191
;
_diffrn_measurement_device 'abstract diffractometer'
_diffrn_measurement_device_type 'dtrek-CrysAlisPro-abstract goniometer imported rigaku-d*trek images'
_diffrn_measurement_method '\w scans'
_diffrn_orient_matrix_type 'CrysAlisPro convention (1999,Acta A55,543-557)'
_diffrn_orient_matrix_UB_11 -0.0442585000
_diffrn_orient_matrix_UB_12 -0.0497840000
_diffrn_orient_matrix_UB_13 -0.0445284000
_diffrn_orient_matrix_UB_21 0.0022835000
_diffrn_orient_matrix_UB_22 0.0442166000
_diffrn_orient_matrix_UB_23 -0.0538051000
_diffrn_orient_matrix_UB_31 0.0996845000
_diffrn_orient_matrix_UB_32 -0.0231879000
_diffrn_orient_matrix_UB_33 -0.0070567000
_diffrn_radiation_monochromator graphite
_diffrn_radiation_probe x-ray
_diffrn_radiation_type 'Mo K\a'
_diffrn_radiation_wavelength 0.71073
_diffrn_reflns_av_R_equivalents 0.0597
_diffrn_reflns_av_unetI/netI 0.0383
_diffrn_reflns_Laue_measured_fraction_full 0.998
_diffrn_reflns_Laue_measured_fraction_max 0.998
_diffrn_reflns_limit_h_max 7
_diffrn_reflns_limit_h_min -7
_diffrn_reflns_limit_k_max 11
_diffrn_reflns_limit_k_min -11
_diffrn_reflns_limit_l_max 12
_diffrn_reflns_limit_l_min -12
_diffrn_reflns_number 8077
_diffrn_reflns_point_group_measured_fraction_full 0.999
_diffrn_reflns_point_group_measured_fraction_max 0.999
_diffrn_reflns_theta_full 24.983
_diffrn_reflns_theta_max 24.983
_diffrn_reflns_theta_min 2.857
_diffrn_source 'fine-focus sealed X-ray tube'
_diffrn_source_type 'Enhance (Mo) X-ray Source'
_exptl_absorpt_coefficient_mu 0.075
_exptl_absorpt_correction_T_max 1.00000
_exptl_absorpt_correction_T_min 0.78215
_exptl_absorpt_correction_type multi-scan
_exptl_absorpt_process_details
;
CrysAlisPro 1.171.39.46 (Rigaku Oxford Diffraction, 2018)
Empirical absorption correction using spherical harmonics,
 implemented in SCALE3 ABSPACK scaling algorithm.
;
_exptl_crystal_colour colourless
_exptl_crystal_colour_primary colourless
_exptl_crystal_density_diffrn 1.254
_exptl_crystal_description block
_exptl_crystal_F_000 272
_exptl_crystal_size_max 0.21
_exptl_crystal_size_mid 0.15
_exptl_crystal_size_min 0.1
_refine_diff_density_max 0.157
_refine_diff_density_min -0.135
_refine_diff_density_rms 0.034
_refine_ls_abs_structure_details
;
 Flack x determined using 1005 quotients [(I+)-(I-)]/[(I+)+(I-)]
 (Parsons, Flack and Wagner, Acta Cryst. B69 (2013) 249-259).
;
_refine_ls_abs_structure_Flack 0.7(8)
_refine_ls_extinction_method none
_refine_ls_goodness_of_fit_ref 0.975
_refine_ls_hydrogen_treatment constr
_refine_ls_matrix_type full
_refine_ls_number_parameters 172
_refine_ls_number_reflns 2350
_refine_ls_number_restraints 1
_refine_ls_restrained_S_all 0.975
_refine_ls_R_factor_all 0.0391
_refine_ls_R_factor_gt 0.0355
_refine_ls_shift/su_max 0.000
_refine_ls_shift/su_mean 0.000
_refine_ls_structure_factor_coef Fsqd
_refine_ls_weighting_details 'w=1/[\s^2^(Fo^2^)+(0.0681P)^2^+0.0610P] where P=(Fo^2^+2Fc^2^)/3'
_refine_ls_weighting_scheme calc
_refine_ls_wR_factor_gt 0.0922
_refine_ls_wR_factor_ref 0.0950
_reflns_Friedel_coverage 0.883
_reflns_Friedel_fraction_full 1.000
_reflns_Friedel_fraction_max 1.000
_reflns_number_gt 2270
_reflns_number_total 2350
_reflns_threshold_expression 'I > 2\s(I)'
_cod_data_source_file jo9b02829_si_002.cif
_cod_data_source_block srk-af-202_mo
_cod_database_code 4037714
_shelx_shelxl_version_number 2018/3
_chemical_oxdiff_formula 'C18 H20 O1'
_shelx_space_group_comment
;
The symmetry employed for this shelxl refinement is uniquely defined
by the following loop, which should always be used as a source of
symmetry information in preference to the above space-group names.
They are only intended as comments.
;
_shelx_estimated_absorpt_t_max 0.993
_shelx_estimated_absorpt_t_min 0.984
_reflns_odcompleteness_completeness 93.16
_reflns_odcompleteness_iscentric 1
_reflns_odcompleteness_theta 31.03
_olex2_refinement_description
;
1. Fixed Uiso
 At 1.2 times of:
  All C(H) groups, All C(H,H) groups
2.a Ternary CH refined with riding coordinates:
 C7(H7), C12(H12), C13(H13), C18(H18), C22(H22), C25(H25), C28(H28)
2.b Secondary CH2 refined with riding coordinates:
 C10(H10A,H10B), C19(H19A,H19B), C31(H31A,H31B)
2.c Aromatic/amide H refined with riding coordinates:
 C16(H16), C23(H23), C29(H29), C33(H33), C36(H36)
2.d X=CH2 refined with riding coordinates:
 C35(H35A,H35B)
;
_olex2_submission_special_instructions 'No special instructions were received'
_oxdiff_exptl_absorpt_empirical_details
;
Empirical correction (ABSPACK) includes:
- Absorption correction using spherical harmonics
- Frame scaling
- Detector area scaling
;
_oxdiff_exptl_absorpt_empirical_full_max 1.611
_oxdiff_exptl_absorpt_empirical_full_min 0.577

loop_
_space_group_symop_operation_xyz
'x, y, z'
'-x, y+1/2, -z'

loop_
_atom_site_label
_atom_site_type_symbol
_atom_site_fract_x
_atom_site_fract_y
_atom_site_fract_z
_atom_site_U_iso_or_equiv
_atom_site_adp_type
_atom_site_occupancy
_atom_site_site_symmetry_order
_atom_site_calc_flag
_atom_site_refinement_flags_posn
O2 O -0.4093(2) -0.44712(16) -0.24993(18) 0.0290(4) Uani 1 1 d .
C3 C -0.7468(3) -0.3747(2) -0.2088(2) 0.0200(5) Uani 1 1 d .
C5 C -0.5265(3) -0.3563(2) -0.2364(2) 0.0212(5) Uani 1 1 d .
C7 C -0.7495(3) -0.4230(2) -0.0624(2) 0.0240(5) Uani 1 1 d .
H7 H -0.733037 -0.520797 -0.047071 0.029 Uiso 1 1 calc R
C10 C -0.8737(3) -0.4675(2) -0.3110(2) 0.0248(5) Uani 1 1 d .
H10A H -1.020228 -0.460985 -0.299568 0.030 Uiso 1 1 calc R
H10B H -0.861711 -0.434823 -0.400977 0.030 Uiso 1 1 calc R
C12 C -0.4703(3) -0.2105(2) -0.2439(2) 0.0219(5) Uani 1 1 d .
H12 H -0.358462 -0.185201 -0.170864 0.026 Uiso 1 1 calc R
C13 C -0.8359(3) -0.2308(2) -0.2065(2) 0.0215(5) Uani 1 1 d .
H13 H -0.963143 -0.222014 -0.272907 0.026 Uiso 1 1 calc R
C16 C -0.8115(4) -0.6111(2) -0.3021(3) 0.0289(6) Uani 1 1 d .
H16 H -0.675750 -0.632976 -0.315820 0.035 Uiso 1 1 calc R
C18 C -0.6706(3) -0.1302(2) -0.2366(2) 0.0228(5) Uani 1 1 d .
H18 H -0.645915 -0.062046 -0.164742 0.027 Uiso 1 1 calc R
C19 C -0.9563(3) -0.3633(2) -0.0380(3) 0.0277(5) Uani 1 1 d .
H19A H -0.985254 -0.378325 0.053176 0.033 Uiso 1 1 calc R
H19B H -1.073663 -0.393380 -0.103363 0.033 Uiso 1 1 calc R
C22 C -0.8898(4) -0.2195(2) -0.0619(2) 0.0261(5) Uani 1 1 d .
H22 H -0.991156 -0.148763 -0.047801 0.031 Uiso 1 1 calc R
C23 C -0.6870(4) -0.2153(2) 0.0303(2) 0.0274(5) Uani 1 1 d .
H23 H -0.630824 -0.140924 0.080412 0.033 Uiso 1 1 calc R
C25 C -0.4137(4) -0.1726(3) -0.3824(3) 0.0265(5) Uani 1 1 d .
H25 H -0.311900 -0.231651 -0.417478 0.032 Uiso 1 1 calc R
C28 C -0.7067(4) -0.0609(2) -0.3752(2) 0.0273(5) Uani 1 1 d .
H28 H -0.848681 -0.026433 -0.404911 0.033 Uiso 1 1 calc R
C29 C -0.6029(4) -0.3347(3) 0.0278(2) 0.0280(5) Uani 1 1 d .
H29 H -0.473146 -0.360653 0.074493 0.034 Uiso 1 1 calc R
C31 C -0.6288(4) -0.1662(3) -0.4644(2) 0.0272(5) Uani 1 1 d .
H31A H -0.626941 -0.134380 -0.555918 0.033 Uiso 1 1 calc R
H31B H -0.704579 -0.251267 -0.465212 0.033 Uiso 1 1 calc R
C33 C -0.3614(4) -0.0261(3) -0.3734(3) 0.0309(6) Uani 1 1 d .
H33 H -0.228273 0.011450 -0.370595 0.037 Uiso 1 1 calc R
C35 C -0.9322(4) -0.7081(3) -0.2767(3) 0.0347(6) Uani 1 1 d .
H35A H -1.068895 -0.689623 -0.262444 0.042 Uiso 1 1 calc R
H35B H -0.883134 -0.797071 -0.272389 0.042 Uiso 1 1 calc R
C36 C -0.5342(4) 0.0402(3) -0.3701(3) 0.0328(6) Uani 1 1 d .
H36 H -0.547928 0.133992 -0.365393 0.039 Uiso 1 1 calc R

loop_
_atom_site_aniso_label
_atom_site_aniso_U_11
_atom_site_aniso_U_22
_atom_site_aniso_U_33
_atom_site_aniso_U_23
_atom_site_aniso_U_13
_atom_site_aniso_U_12
O2 0.0240(8) 0.0265(10) 0.0375(10) 0.0010(8) 0.0083(7) 0.0057(7)
C3 0.0203(10) 0.0197(11) 0.0207(11) -0.0026(9) 0.0050(8) -0.0006(9)
C5 0.0222(10) 0.0241(12) 0.0170(11) 0.0010(9) 0.0023(8) 0.0024(9)
C7 0.0293(12) 0.0200(11) 0.0237(12) 0.0006(9) 0.0078(9) -0.0001(9)
C10 0.0254(11) 0.0245(13) 0.0251(12) -0.0050(10) 0.0055(8) -0.0026(9)
C12 0.0184(10) 0.0244(13) 0.0226(11) 0.0008(10) 0.0023(8) -0.0030(9)
C13 0.0204(11) 0.0197(12) 0.0247(12) 0.0007(10) 0.0045(8) 0.0019(9)
C16 0.0281(12) 0.0278(13) 0.0325(14) -0.0108(11) 0.0104(10) -0.0023(10)
C18 0.0271(12) 0.0180(12) 0.0241(12) -0.0012(9) 0.0060(9) 0.0003(9)
C19 0.0294(12) 0.0265(13) 0.0299(12) -0.0033(10) 0.0132(9) -0.0030(10)
C22 0.0274(12) 0.0252(12) 0.0285(12) -0.0033(11) 0.0129(9) 0.0017(10)
C23 0.0366(13) 0.0249(12) 0.0222(12) -0.0047(10) 0.0099(10) -0.0079(10)
C25 0.0262(12) 0.0271(13) 0.0281(13) 0.0010(10) 0.0107(9) 0.0019(10)
C28 0.0288(12) 0.0234(12) 0.0302(13) 0.0050(10) 0.0061(9) 0.0047(10)
C29 0.0333(12) 0.0324(14) 0.0182(11) 0.0022(10) 0.0036(9) -0.0026(11)
C31 0.0302(12) 0.0286(13) 0.0231(12) 0.0021(10) 0.0047(9) 0.0001(10)
C33 0.0347(13) 0.0310(13) 0.0286(13) 0.0046(11) 0.0102(10) -0.0089(11)
C35 0.0414(14) 0.0286(14) 0.0356(15) -0.0038(12) 0.0105(11) -0.0033(11)
C36 0.0486(15) 0.0220(13) 0.0302(13) 0.0053(11) 0.0140(11) -0.0001(11)

loop_
_atom_type_symbol
_atom_type_description
_atom_type_scat_dispersion_real
_atom_type_scat_dispersion_imag
_atom_type_scat_source
C C 0.0033 0.0016 'International Tables Vol C Tables 4.2.6.8 and 6.1.1.4'
H H 0.0000 0.0000 'International Tables Vol C Tables 4.2.6.8 and 6.1.1.4'
O O 0.0106 0.0060 'International Tables Vol C Tables 4.2.6.8 and 6.1.1.4'

loop_
_geom_angle_atom_site_label_1
_geom_angle_atom_site_label_2
_geom_angle_atom_site_label_3
_geom_angle
C5 C3 C7 110.92(17)
C5 C3 C10 112.30(18)
C5 C3 C13 105.01(17)
C10 C3 C7 111.95(18)
C10 C3 C13 113.72(17)
C13 C3 C7 102.33(16)
O2 C5 C3 124.4(2)
O2 C5 C12 123.86(19)
C12 C5 C3 111.76(18)
C19 C7 C3 99.70(18)
C29 C7 C3 107.51(18)
C29 C7 C19 99.83(19)
C16 C10 C3 115.1(2)
C5 C12 C18 106.57(17)
C5 C12 C25 111.96(19)
C18 C12 C25 103.53(18)
C3 C13 C22 102.60(17)
C18 C13 C3 109.01(17)
C18 C13 C22 113.69(19)
C35 C16 C10 124.2(2)
C12 C18 C28 101.73(17)
C13 C18 C12 107.15(18)
C13 C18 C28 117.01(19)
C7 C19 C22 93.55(17)
C19 C22 C13 100.95(19)
C23 C22 C13 106.61(18)
C23 C22 C19 99.91(19)
C29 C23 C22 107.1(2)
C31 C25 C12 100.41(17)
C33 C25 C12 105.4(2)
C33 C25 C31 100.1(2)
C31 C28 C18 102.16(18)
C36 C28 C18 104.78(19)
C36 C28 C31 99.74(19)
C23 C29 C7 108.2(2)
C28 C31 C25 93.84(19)
C36 C33 C25 107.7(2)
C33 C36 C28 107.6(2)

loop_
_geom_bond_atom_site_label_1
_geom_bond_atom_site_label_2
_geom_bond_distance
O2 C5 1.216(3)
C3 C5 1.527(3)
C3 C7 1.575(3)
C3 C10 1.549(3)
C3 C13 1.564(3)
C5 C12 1.517(3)
C7 C19 1.540(3)
C7 C29 1.518(3)
C10 C16 1.501(3)
C12 C18 1.556(3)
C12 C25 1.563(3)
C13 C18 1.549(3)
C13 C22 1.573(3)
C16 C35 1.308(4)
C18 C28 1.566(3)
C19 C22 1.541(3)
C22 C23 1.515(3)
C23 C29 1.324(4)
C25 C31 1.534(3)
C25 C33 1.513(4)
C28 C31 1.534(3)
C28 C36 1.518(3)
C33 C36 1.323(4)
